data_2005933
loop_
_publ_author_name
'Beddoes, R. L.'
'Dinsmore, A.'
'Helliwell, M.'
'Garner, C. D.'
'Joule, J. A.'

_publ_contact_author
;
        John A. Joule
        Chemistry Department
        The University of Manchester
        Manchester M13 9PL
        UK
;
_publ_section_title
;
 A Pteridin-6-yl Alkene-1,2-dithiolate Complex of Cobalt
;
_journal_issue 2
_journal_name_full 'Acta Crystallographica Section C'
_journal_page_first 213
_journal_page_last 215
_journal_paper_doi 10.1107/S0108270196013571
_journal_volume 53
_journal_year 1997
_chemical_formula_iupac '[Co (C5 H5) (C12 H12 N6 O S2)] , H2 O'
_chemical_formula_moiety 'C17 H17 Co N6 O S2,H2 O'
_chemical_formula_sum 'C17 H19 Co N6 O2 S2'
_chemical_formula_weight 462.43
_space_group_crystal_system monoclinic
_space_group_IT_number 12
_space_group_name_Hall '-P 2y'
_space_group_name_H-M_alt 'P 1 2/m 1'
_audit_creation_method 'by teXsan v1.7'
_cell_angle_alpha 90
_cell_angle_beta 123.45(2)
_cell_angle_gamma 90
_cell_formula_units_Z 4
_cell_length_a 21.334(6)
_cell_length_b 6.985(2)
_cell_length_c 17.100(6)
_cell_measurement_reflns_used 19
_cell_measurement_temperature 295.2
_cell_measurement_theta_max 13.9
_cell_measurement_theta_min 7.8
_cell_volume 2126.1(12)
_computing_cell_refinement 'MSC/AFC Diffractometer Control Software'
_computing_data_collection
;MSC/AFC Diffractometer Control Software (Molecular Structure Corporation,
 1988)
;
_computing_data_reduction 'TEXSAN (Molecular Structure Corporation, 1995)'
_computing_publication_material TEXSAN
_computing_structure_refinement TEXSAN
_computing_structure_solution 'SIR92 (Altomare, Cascarano, Giacovazzo & Guagliardi, 1993)'
_diffrn_ambient_temperature 295.2
_diffrn_measurement_device 'Rigaku AFC5R'
_diffrn_measurement_method \w-2\q
_diffrn_radiation_monochromator graphite
_diffrn_radiation_source 'Rigaku rotating anode'
_diffrn_radiation_type 'Mo K\a'
_diffrn_radiation_wavelength 0.7107
_diffrn_reflns_av_R_equivalents 0.02865
_diffrn_reflns_av_sigmaI/netI 0.100
_diffrn_reflns_limit_h_max 25
_diffrn_reflns_limit_h_min 0
_diffrn_reflns_limit_k_max 8
_diffrn_reflns_limit_k_min 0
_diffrn_reflns_limit_l_max 17
_diffrn_reflns_limit_l_min -20
_diffrn_reflns_number 2126
_diffrn_reflns_reduction_process 'Lp corrections applied'
_diffrn_reflns_theta_max 25.05
_diffrn_reflns_theta_min 1.42
_diffrn_standards_decay_% -1.55
_diffrn_standards_interval_count 150
_diffrn_standards_number 3
_exptl_absorpt_coefficient_mu 1.028
_exptl_absorpt_correction_T_max 1.000
_exptl_absorpt_correction_T_min 0.852
_exptl_absorpt_correction_type
;
\y scans (North, Phillips & Mathews, 1968)
;
_exptl_crystal_colour green
_exptl_crystal_density_diffrn 1.444
_exptl_crystal_density_meas ?
_exptl_crystal_description tabular
_exptl_crystal_F_000 952.00
_exptl_crystal_size_max 0.20
_exptl_crystal_size_mid 0.20
_exptl_crystal_size_min 0.01
_refine_diff_density_max 0.93
_refine_diff_density_min -0.34
_refine_ls_extinction_method none
_refine_ls_goodness_of_fit_all 2.702
_refine_ls_goodness_of_fit_obs 3.332
_refine_ls_hydrogen_treatment noref
_refine_ls_matrix_type full
_refine_ls_number_constraints 0
_refine_ls_number_parameters 166
_refine_ls_number_reflns 1295
_refine_ls_number_restraints 0
_refine_ls_R_factor_all 0.1202
_refine_ls_R_factor_obs 0.0657
_refine_ls_shift/esd_max 0.0360
_refine_ls_shift/esd_mean 0.0010
_refine_ls_structure_factor_coef F
_refine_ls_weighting_details 'w = 1/[\s^2^(Fo) + 0.00002|Fo|^2^]'
_refine_ls_weighting_scheme calc
_refine_ls_wR_factor_all 0.0826
_refine_ls_wR_factor_obs 0.0787
_reflns_number_observed 1295
_reflns_number_total 2064
_reflns_observed_criterion >3.00\s(I)
_cod_data_source_file ha1172.cif
_cod_data_source_block S535
_cod_depositor_comments
;
 Changing the space group from '-P 2y' to '-C 2y' after consulting
 the original publication. All related space group information was
 changed accordingly.

 Antanas Vaitkus,
 2017-07-07

The following automatic conversions were performed:

'_exptl_crystal_density_meas' value 'not measured' was changed to '?'
- the value is perceived as not measured.

Automatic conversion script
Id: cif_fix_values 3008 2015-01-20 13:52:24Z robertas 

The following automatic conversions were performed:

'_refine_ls_weighting_scheme' value 'w = 1/[\s^2^(Fo) +
0.00002|Fo|^2^]' was changed to 'calc'. New tag
'_refine_ls_weighting_details' was created. The value of the new tag
was set to 'w = 1/[\s^2^(Fo) + 0.00002|Fo|^2^]'.

Automatic conversion script
Id: cif_fix_values 3143 2015-03-26 13:38:13Z robertas 
;
_cod_original_cell_volume 2126.0(10)
_cod_original_sg_symbol_H-M 'C 2/m'
_cod_original_formula_sum 'C17 H19 Co N6 O2 S2 '
_cod_database_code 2005933

loop_
_space_group_symop_id
_space_group_symop_operation_xyz
1 x,y,z
2 -x,y,-z
3 -x,-y,-z
4 x,-y,z
5 x+1/2,y+1/2,z
6 -x+1/2,y+1/2,-z
7 -x+1/2,-y+1/2,-z
8 x+1/2,-y+1/2,z

loop_
_atom_site_aniso_label
_atom_site_aniso_U_11
_atom_site_aniso_U_12
_atom_site_aniso_U_13
_atom_site_aniso_U_22
_atom_site_aniso_U_23
_atom_site_aniso_U_33
Co1 0.042(1) 0.0000 0.0189(9) 0.066(1) 0.0000 0.044(1)
S1 0.055(2) 0.0000 0.023(2) 0.105(4) 0.0000 0.038(2)
S2 0.044(2) 0.0000 0.023(2) 0.069(3) 0.0000 0.041(2)
O1 0.064(7) 0.0000 0.039(6) 0.100(9) 0.0000 0.053(6)
O2 0.08(1) -0.06(1) 0.15(2) 0.27(3) -0.07(2) 0.35(4)
N1 0.045(7) 0.0000 0.023(6) 0.062(8) 0.0000 0.044(6)
N2 0.043(7) 0.0000 0.033(6) 0.069(8) 0.0000 0.054(7)
N3 0.040(6) 0.0000 0.028(5) 0.051(7) 0.0000 0.043(6)
N4 0.045(7) 0.0000 0.022(6) 0.09(1) 0.0000 0.039(6)
N5 0.045(7) 0.0000 0.025(6) 0.058(8) 0.0000 0.055(7)
N6 0.060(9) 0.0000 0.027(8) 0.061(9) 0.0000 0.080(10)
C1 0.052(9) 0.0000 0.023(7) 0.07(1) 0.0000 0.047(8)
C2 0.054(9) 0.0000 0.028(7) 0.041(8) 0.0000 0.044(8)
C3 0.047(8) 0.0000 0.018(7) 0.042(9) 0.0000 0.040(7)
C4 0.049(8) 0.0000 0.029(7) 0.08(1) 0.0000 0.045(8)
C5 0.042(8) 0.0000 0.027(7) 0.052(9) 0.0000 0.048(8)
C6 0.042(8) 0.0000 0.023(7) 0.042(9) 0.0000 0.050(8)
C7 0.050(9) 0.0000 0.033(8) 0.058(10) 0.0000 0.051(8)
C8 0.049(8) 0.0000 0.029(7) 0.044(9) 0.0000 0.046(8)
C9 0.06(1) 0.0000 0.034(9) 0.12(2) 0.0000 0.062(10)
C10 0.041(8) 0.0000 0.024(8) 0.06(1) 0.0000 0.07(1)
C11 0.08(1) 0.0000 0.008(10) 0.14(2) 0.0000 0.06(1)
C12 0.05(1) 0.0000 0.02(1) 0.07(1) 0.0000 0.12(2)
C13 0.04(1) 0.0000 0.02(1) 0.27(4) 0.0000 0.06(1)
C14 0.055(8) -0.017(9) 0.027(8) 0.15(2) 0.06(1) 0.11(1)
C15 0.054(6) -0.016(6) 0.018(6) 0.11(1) -0.024(7) 0.066(6)

loop_
_atom_site_label
_atom_site_occupancy
_atom_site_fract_x
_atom_site_fract_y
_atom_site_fract_z
_atom_site_U_iso_or_equiv
_atom_site_thermal_displace_type
_atom_site_calc_flag
_atom_site_refinement_flags
Co1 0.500 -0.1997(1) 0.0000 0.1836(1) 0.0532(6) Uani d ST
S1 0.500 -0.1468(2) 0.0000 0.1099(2) 0.068(1) Uani d ST
S2 0.500 -0.0951(2) 0.0000 0.3140(2) 0.052(1) Uani d ST
O1 0.500 0.2042(5) 0.0000 0.2845(6) 0.069(4) Uani d ST
O2 0.500 0.0331(7) 0.115(3) 0.043(2) 0.22(1) Uani d .
N1 0.500 0.2754(6) 0.0000 0.5594(7) 0.051(4) Uani d ST
N2 0.500 0.2980(6) 0.0000 0.4386(7) 0.052(4) Uani d ST
N3 0.500 0.0986(5) 0.0000 0.3299(7) 0.042(3) Uani d ST
N4 0.500 0.1547(6) 0.0000 0.5218(7) 0.059(4) Uani d ST
N5 0.500 0.3962(6) 0.0000 0.5921(8) 0.054(4) Uani d ST
N6 0.500 0.4944(7) 0.0000 0.7470(9) 0.073(5) Uani d ST
C1 0.500 -0.0534(7) 0.0000 0.1940(9) 0.059(5) Uani d ST
C2 0.500 -0.0294(7) 0.0000 0.2852(9) 0.046(4) Uani d ST
C3 0.500 0.0537(7) 0.0000 0.3588(8) 0.046(4) Uani d ST
C4 0.500 0.0813(7) 0.0000 0.4554(9) 0.055(5) Uani d ST
C5 0.500 0.2006(7) 0.0000 0.4917(9) 0.046(4) Uani d ST
C6 0.500 0.3203(7) 0.0000 0.5304(9) 0.046(4) Uani d ST
C7 0.500 0.2236(8) 0.0000 0.3665(9) 0.050(4) Uani d ST
C8 0.500 0.1705(7) 0.0000 0.3964(9) 0.045(4) Uani d ST
C9 0.500 0.3544(8) 0.0000 0.4127(10) 0.080(6) Uani d ST
C10 0.500 0.4219(8) 0.0000 0.681(1) 0.061(5) Uani d ST
C11 0.500 0.5193(9) 0.0000 0.845(1) 0.110(7) Uani d ST
C12 0.500 0.5509(8) 0.0000 0.723(1) 0.092(6) Uani d ST
C13 0.500 -0.270(1) 0.0000 0.230(1) 0.13(1) Uani d ST
C14 1.000 -0.2827(7) -0.155(2) 0.1742(9) 0.113(6) Uani d .
C15 1.000 -0.3027(5) -0.099(2) 0.0860(7) 0.084(4) Uani d .
H1 0.500 -0.0180 0.0000 0.1769 0.071 Uiso d S
H2a 0.500 0.0447 0.0000 0.0266 0.263 Uiso d S
H2b 0.500 0.0521 0.1267 0.1051 0.263 Uiso d .
H4 0.500 0.0464 0.0000 0.4734 0.066 Uiso d S
H9a 1.000 0.3472 -0.1099 0.3758 0.097 Uiso c .
H9b 0.500 0.4036 0.0000 0.4680 0.097 Uiso d S
H10 0.500 0.3871 0.0000 0.6994 0.073 Uiso d S
H11a 0.500 0.5726 0.0000 0.8836 0.132 Uiso d S
H11b 1.000 0.5007 -0.1110 0.8580 0.132 Uiso c .
H12a 0.500 0.6000 0.0000 0.7785 0.111 Uiso d S
H12b 1.000 0.5442 -0.1099 0.6861 0.111 Uiso c .
H13 0.500 -0.2560 0.0000 0.2932 0.155 Uiso d S
H14 1.000 -0.2783 -0.2848 0.1933 0.136 Uiso c .
H15 1.000 -0.3142 -0.1796 0.0351 0.101 Uiso c .

loop_
_atom_type_symbol
_atom_type_scat_dispersion_real
_atom_type_scat_dispersion_imag
_atom_type_scat_source
C 0.003 0.002
;International Tables for Crystallography
(1992, Vol. C, Tables 4.2.6.8 and 6.1.1.1)
;
H 0.000 0.000
;International Tables for Crystallography
(1992, Vol. C, Table 6.1.1.2)
;
Co 0.349 0.972
;International Tables for Crystallography
(1992, Vol. C, Tables 4.2.6.8 and 6.1.1.1)
;
N 0.006 0.003
;International Tables for Crystallography
(1992, Vol. C, Tables 4.2.6.8 and 6.1.1.1)
;
O 0.011 0.006
;International Tables for Crystallography
(1992, Vol. C, Tables 4.2.6.8 and 6.1.1.1)
;
S 0.125 0.123
;International Tables for Crystallography
(1992, Vol. C, Tables 4.2.6.8 and 6.1.1.1)
;

loop_
_geom_angle_atom_site_label_1
_geom_angle_atom_site_label_2
_geom_angle_atom_site_label_3
_geom_angle_site_symmetry_1
_geom_angle_site_symmetry_3
_geom_angle
_geom_angle_publ_flag
S1 Co1 S2 . . 91.7(2) yes
S1 Co1 C13 . . 168.9(5) no
S1 Co1 C14 . . 133.9(5) no
S1 Co1 C15 . . 101.8(3) no
S2 Co1 C13 . . 99.4(5) no
S2 Co1 C14 . . 117.2(4) no
S2 Co1 C15 . . 155.6(3) no
Co1 S1 C1 . . 105.0(5) no
Co1 S2 C2 . . 104.5(4) no
H2a O2 H2b . . 114.4 no
C5 N1 C6 . . 116.0(10) no
C6 N2 C7 . . 122.0(10) no
C6 N2 C9 . . 120.0(10) no
C7 N2 C9 . . 117.0(10) no
C3 N3 C8 . . 115.0(10) no
C4 N4 C5 . . 115.0(10) no
C6 N5 C10 . . 117.0(10) no
C10 N6 C11 . . 119.0(10) no
C10 N6 C12 . . 120.0(10) no
C11 N6 C12 . . 119.0(10) no
S1 C1 C2 . . 119.0(10) no
S1 C1 H1 . . 120.0 no
C2 C1 H1 . . 120.0 no
S2 C2 C1 . . 118.0(10) no
S2 C2 C3 . . 122.0(9) no
C1 C2 C3 . . 119.0(10) no
N3 C3 C2 . . 117.0(10) no
N3 C3 C4 . . 121.0(10) no
C2 C3 C4 . . 121.0(10) no
N4 C4 C3 . . 122.0(10) no
N4 C4 H4 . . 119.0 no
C3 C4 H4 . . 118.9 no
N1 C5 N4 . . 115.0(10) no
N1 C5 C8 . . 124.0(10) no
N4 C5 C8 . . 119.0(10) no
N1 C6 N2 . . 125.0(10) no
N1 C6 N5 . . 121.0(10) no
N2 C6 N5 . . 113.0(10) no
O1 C7 N2 . . 121.0(10) no
O1 C7 C8 . . 123.0(10) no
N2 C7 C8 . . 114.0(10) no
N3 C8 C5 . . 125.0(10) no
N3 C8 C7 . . 116.0(10) no
C5 C8 C7 . . 117.0(10) no
N2 C9 H9a . . 109.5 no
N2 C9 H9a . 2 109.5 no
N2 C9 H9b . . 109.5 no
H9a C9 H9a . 2 107.8 no
H9a C9 H9b . . 110.2 no
H9a C9 H9b 2 . 110.2 no
N5 C10 N6 . . 122.0(10) no
N5 C10 H10 . . 118.8 no
N6 C10 H10 . . 118.7 no
N6 C11 H11a . . 109.5 no
N6 C11 H11b . . 109.4 no
N6 C11 H11b . 2 109.4 no
H11a C11 H11b . . 109.5 no
H11a C11 H11b . 2 109.5 no
H11b C11 H11b . 2 109.5 no
N6 C12 H12a . . 109.5 no
N6 C12 H12b . . 109.7 no
N6 C12 H12b . 2 109.7 no
H12a C12 H12b . . 110.1 no
H12a C12 H12b . 2 110.1 no
H12b C12 H12b . 2 107.8 no
Co1 C13 H13 . . 126.8 no
C14 C13 C14 . 2 104.0(10) no
C14 C13 H13 . . 127.8 no
C14 C13 H13 2 . 127.8 no
C13 C14 C15 . . 111.0(10) no
C13 C14 H14 . . 124.8 no
C15 C14 H14 . . 124.0 no
C14 C15 C15 . 2 106.6(9) no
C14 C15 H15 . . 126.9 no
C15 C15 H15 2 . 126.5 no

loop_
_geom_bond_atom_site_label_1
_geom_bond_site_symmetry_1
_geom_bond_atom_site_label_2
_geom_bond_site_symmetry_2
_geom_bond_distance
_geom_bond_publ_flag
Co1 . S1 . 2.103(4) yes
Co1 . S2 . 2.114(4) yes
Co1 . C13 . 2.06(2) yes
Co1 . C14 . 2.01(1) yes
Co1 . C15 . 2.012(9) yes
S1 . C1 . 1.70(1) yes
S2 . C2 . 1.72(1) yes
O1 . C7 . 1.22(1) yes
O2 . H2a . 0.93 no
O2 . H2b . 0.90 no
N1 . C5 . 1.36(1) yes
N1 . C6 . 1.30(1) yes
N2 . C6 . 1.37(1) yes
N2 . C7 . 1.37(1) yes
N2 . C9 . 1.50(2) yes
N3 . C3 . 1.30(1) yes
N3 . C8 . 1.31(1) yes
N4 . C4 . 1.34(1) yes
N4 . C5 . 1.33(1) yes
N5 . C6 . 1.36(1) yes
N5 . C10 . 1.30(2) yes
N6 . C10 . 1.32(2) yes
N6 . C11 . 1.45(2) yes
N6 . C12 . 1.48(2) yes
C1 . C2 . 1.35(2) yes
C1 . H1 . 0.95 no
C2 . C3 . 1.51(2) yes
C3 . C4 . 1.41(2) yes
C4 . H4 . 0.95 no
C5 . C8 . 1.38(2) yes
C7 . C8 . 1.48(2) yes
C9 . H9a . 0.95 no
C9 . H9b . 0.95 no
C10 . H10 . 0.95 no
C11 . H11a . 0.95 no
C11 . H11b . 0.95 no
C12 . H12a . 0.95 no
C12 . H12b . 0.95 no
C13 . C14 . 1.37(2) yes
C13 . H13 . 0.95 no
C14 . C15 . 1.38(1) yes
C14 . H14 . 0.95 no
C15 . H15 . 0.95 no
